data_2015444
loop_
_publ_author_name
'\,Sahin, Ertan'
'Kelebekli, Latif'
'Kara, Yunus'
'Balci, Metin'

_publ_section_title
;(1<i>SR</i>,2<i>SR</i>,3<i>SR</i>,4<i>RS</i>,5<i>RS</i>,6<i>RS</i>,7<i>SR</i>,8<i>RS</i>)-7,8-Dichlorobicyclo[4.2.0]octa-2,3,4,5-tetrayl
 tetraacetate
;
_journal_coeditor_code HJ3010
_journal_issue 7
_journal_name_full 'Acta Crystallographica Section C'
_journal_page_first o432
_journal_page_last o434
_journal_paper_doi 10.1107/S0108270106018336
_journal_volume 62
_journal_year 2006
_chemical_formula_iupac 'C16 H20 Cl2 O8'
_chemical_formula_moiety 'C16 H20 Cl2 O8'
_chemical_formula_sum 'C16 H20 Cl2 O8'
_chemical_formula_weight 411.22
_chemical_name_systematic
;(1SR,2SR,3SR,4RS,5RS,6RS,7SR,8RS)-7,8-Dichlorobicyclo[4.2.0]octa-2,3,4,5-tetrayl
tetraacetate
;
_space_group_crystal_system triclinic
_space_group_IT_number 2
_space_group_name_Hall '-P 1'
_space_group_name_H-M_alt 'P -1'
_audit_creation_method 'WinGX routine CIF_UPDATE'
_cell_angle_alpha 111.427(2)
_cell_angle_beta 98.2810(10)
_cell_angle_gamma 108.8340(10)
_cell_formula_units_Z 2
_cell_length_a 8.9489(5)
_cell_length_b 11.0230(8)
_cell_length_c 11.2885(7)
_cell_measurement_reflns_used 7762
_cell_measurement_temperature 295(2)
_cell_measurement_theta_max 33.1519
_cell_measurement_theta_min 2.5185
_cell_volume 936.71(11)
_computing_cell_refinement CrystalClear
_computing_data_collection 'CrystalClear (Rigaku, 2005)'
_computing_data_reduction CrystalClear
_computing_molecular_graphics 'ORTEP-3 for Windows (Farrugia, 1997)'
_computing_publication_material 'WinGX (Farrugia, 1999)'
_computing_structure_refinement 'SHELXL97 (Sheldrick, 1997)'
_computing_structure_solution 'SHELXS97 (Sheldrick, 1997)'
_diffrn_measured_fraction_theta_full 0.994
_diffrn_measured_fraction_theta_max 0.994
_diffrn_measurement_device 'Rigaku R-AXIS RAPID S'
_diffrn_measurement_method oscillation
_diffrn_radiation_type MoK\a
_diffrn_radiation_wavelength 0.71073
_diffrn_reflns_av_R_equivalents 0.0445
_diffrn_reflns_limit_h_max 13
_diffrn_reflns_limit_h_min -13
_diffrn_reflns_limit_k_max 16
_diffrn_reflns_limit_k_min -16
_diffrn_reflns_limit_l_max 17
_diffrn_reflns_limit_l_min -17
_diffrn_reflns_number 64683
_diffrn_reflns_theta_full 33.21
_diffrn_reflns_theta_max 33.21
_diffrn_reflns_theta_min 2.17
_diffrn_standards_decay_% 1
_diffrn_standards_interval_count 50
_diffrn_standards_number 3
_exptl_absorpt_coefficient_mu 0.387
_exptl_absorpt_correction_T_max 0.926
_exptl_absorpt_correction_T_min 0.909
_exptl_absorpt_correction_type multi-scan
_exptl_absorpt_process_details '(Blessing, 1995)'
_exptl_crystal_colour white
_exptl_crystal_density_diffrn 1.458
_exptl_crystal_density_method 'not measured'
_exptl_crystal_description Block
_exptl_crystal_F_000 428
_exptl_crystal_size_max 0.32
_exptl_crystal_size_mid 0.21
_exptl_crystal_size_min 0.20
_refine_diff_density_max 0.33
_refine_diff_density_min -0.263
_refine_ls_extinction_method none
_refine_ls_goodness_of_fit_ref 1.321
_refine_ls_hydrogen_treatment mixed
_refine_ls_matrix_type full
_refine_ls_number_parameters 271
_refine_ls_number_reflns 7145
_refine_ls_number_restraints 0
_refine_ls_restrained_S_all 1.321
_refine_ls_R_factor_gt 0.076
_refine_ls_shift/su_max 0.002
_refine_ls_structure_factor_coef Fsqd
_refine_ls_weighting_details 'calc w = 1/[\s^2^(Fo^2^)+(0.0595P)^2^+0.3756P] where P = (Fo^2^+2Fc^2^)/3'
_refine_ls_weighting_scheme calc
_refine_ls_wR_factor_ref 0.1896
_reflns_number_gt 6532
_reflns_number_total 7145
_reflns_threshold_expression I>2\s(I)
_cod_data_source_file hj3010.cif
_cod_data_source_block 4b
_cod_original_cell_volume 936.70(10)
_cod_database_code 2015444
_cod_database_fobs_code 2015444
_cod_depositor_comments
;
 Updating space group information.

 Antanas Vaitkus,
 2018-05-07
;

loop_
_space_group_symop_id
_space_group_symop_operation_xyz
1 x,y,z
2 -x,-y,-z

loop_
_atom_site_type_symbol
_atom_site_label
_atom_site_fract_x
_atom_site_fract_y
_atom_site_fract_z
_atom_site_U_iso_or_equiv
_atom_site_adp_type
_atom_site_calc_flag
_atom_site_refinement_flags
_atom_site_occupancy
C C1 0.4965(2) 0.61022(19) 0.77019(17) 0.0309(3) Uani d . 1
C C2 0.4544(2) 0.4592(2) 0.75323(18) 0.0330(3) Uani d . 1
C C3 0.2891(2) 0.3968(2) 0.7761(2) 0.0360(4) Uani d . 1
C C4 0.1506(2) 0.4225(2) 0.69984(19) 0.0356(4) Uani d . 1
C C5 0.1919(2) 0.5522(2) 0.67124(18) 0.0334(3) Uani d . 1
C C6 0.3678(2) 0.60502(19) 0.66193(17) 0.0314(3) Uani d . 1
C C7 0.1893(3) 0.2346(2) 0.6858(2) 0.0447(4) Uani d . 1
C C8 0.1028(2) 0.2742(2) 0.5867(2) 0.0430(4) Uani d . 1
C C9 0.6381(3) 0.3577(2) 0.8030(2) 0.0423(4) Uani d . 1
C C10 0.7875(3) 0.3840(3) 0.9028(3) 0.0567(6) Uani d . 1
C C11 0.5991(2) 0.8355(2) 0.96058(19) 0.0388(4) Uani d . 1
C C12 0.5772(4) 0.9116(3) 1.0926(2) 0.0553(6) Uani d . 1
C C13 0.0206(3) 0.6635(2) 0.7595(2) 0.0463(5) Uani d . 1
C C14 0.0142(3) 0.7843(3) 0.8721(3) 0.0739(9) Uani d . 1
C C15 0.5351(3) 0.7849(2) 0.61363(18) 0.0380(4) Uani d . 1
C C16 0.5744(3) 0.9313(3) 0.6258(3) 0.0543(6) Uani d . 1
Cl Cl1 0.05627(9) 0.15421(8) 0.76460(9) 0.0702(2) Uani d . 1
Cl Cl2 -0.10859(8) 0.17212(8) 0.49481(9) 0.0731(2) Uani d . 1
O O1 0.58777(17) 0.46418(16) 0.84715(14) 0.0399(3) Uani d . 1
O O2 0.5674(3) 0.2543(2) 0.6982(2) 0.0718(6) Uani d . 1
O O3 0.49473(16) 0.69586(14) 0.90194(12) 0.0343(3) Uani d . 1
O O4 0.6945(2) 0.88949(18) 0.91157(17) 0.0556(4) Uani d . 1
O O5 0.17410(16) 0.66642(15) 0.77633(14) 0.0384(3) Uani d . 1
O O6 -0.0960(2) 0.5712(2) 0.6667(2) 0.0735(6) Uani d . 1
O O7 0.40837(17) 0.74260(14) 0.66243(14) 0.0364(3) Uani d . 1
O O8 0.6049(2) 0.71054(18) 0.56760(16) 0.0477(4) Uani d . 1
H H1 0.603(3) 0.648(2) 0.761(2) 0.030(5) Uiso d . 1
H H10A 0.7554 0.3623 0.9728 0.085 Uiso calc R 1
H H10B 0.863 0.4824 0.9397 0.085 Uiso calc R 1
H H10C 0.8402 0.3243 0.8603 0.085 Uiso calc R 1
H H12A 0.6503 1.0109 1.1315 0.083 Uiso calc R 1
H H12B 0.6024 0.8708 1.1506 0.083 Uiso calc R 1
H H12C 0.4649 0.9021 1.0803 0.083 Uiso calc R 1
H H14A -0.0098 0.8477 0.8403 0.111 Uiso calc R 1
H H14B 0.119 0.8352 0.9401 0.111 Uiso calc R 1
H H14C -0.0708 0.7477 0.9085 0.111 Uiso calc R 1
H H16A 0.6382 0.947 0.5672 0.082 Uiso calc R 1
H H16B 0.6368 0.9997 0.716 0.082 Uiso calc R 1
H H16C 0.4735 0.9419 0.6019 0.082 Uiso calc R 1
H H2 0.460(3) 0.405(3) 0.662(2) 0.037(6) Uiso d . 1
H H3 0.306(3) 0.426(3) 0.872(3) 0.044(6) Uiso d . 1
H H4 0.066(3) 0.414(3) 0.743(2) 0.040(6) Uiso d . 1
H H5 0.111(3) 0.525(3) 0.586(3) 0.045(6) Uiso d . 1
H H6 0.368(3) 0.537(2) 0.575(2) 0.031(5) Uiso d . 1
H H7 0.246(3) 0.172(3) 0.654(2) 0.042(6) Uiso d . 1
H H8 0.157(3) 0.272(3) 0.526(2) 0.043(6) Uiso d . 1

loop_
_atom_site_aniso_label
_atom_site_aniso_U_11
_atom_site_aniso_U_22
_atom_site_aniso_U_33
_atom_site_aniso_U_12
_atom_site_aniso_U_13
_atom_site_aniso_U_23
C1 0.0288(7) 0.0342(8) 0.0293(7) 0.0153(6) 0.0097(6) 0.0109(6)
C2 0.0306(7) 0.0367(8) 0.0322(8) 0.0175(7) 0.0087(6) 0.0128(7)
C3 0.0357(8) 0.0364(9) 0.0397(9) 0.0178(7) 0.0138(7) 0.0170(7)
C4 0.0303(7) 0.0372(9) 0.0404(9) 0.0164(7) 0.0143(7) 0.0144(7)
C5 0.0311(7) 0.0365(8) 0.0325(8) 0.0179(7) 0.0088(6) 0.0117(7)
C6 0.0326(7) 0.0343(8) 0.0304(8) 0.0173(7) 0.0108(6) 0.0137(7)
C7 0.0382(9) 0.0355(9) 0.0614(13) 0.0159(8) 0.0214(9) 0.0191(9)
C8 0.0308(8) 0.0382(10) 0.0479(11) 0.0103(7) 0.0101(8) 0.0104(8)
C9 0.0411(10) 0.0470(11) 0.0485(11) 0.0255(9) 0.0149(8) 0.0237(9)
C10 0.0444(11) 0.0725(16) 0.0654(15) 0.0354(12) 0.0124(10) 0.0342(13)
C11 0.0385(9) 0.0352(9) 0.0370(9) 0.0157(7) 0.0079(7) 0.0107(7)
C12 0.0708(16) 0.0443(12) 0.0393(11) 0.0212(11) 0.0183(10) 0.0080(9)
C13 0.0326(9) 0.0477(11) 0.0588(12) 0.0223(8) 0.0154(8) 0.0177(10)
C14 0.0474(13) 0.0565(15) 0.097(2) 0.0285(12) 0.0269(14) 0.0039(15)
C15 0.0428(9) 0.0437(10) 0.0325(8) 0.0201(8) 0.0151(7) 0.0183(8)
C16 0.0671(15) 0.0442(12) 0.0623(14) 0.0233(11) 0.0318(12) 0.0291(11)
Cl1 0.0631(4) 0.0624(4) 0.1061(6) 0.0247(3) 0.0432(4) 0.0528(4)
Cl2 0.0371(3) 0.0549(4) 0.0883(5) 0.0043(2) -0.0033(3) 0.0119(3)
O1 0.0394(7) 0.0447(7) 0.0364(7) 0.0250(6) 0.0060(5) 0.0139(6)
O2 0.0830(14) 0.0575(11) 0.0653(12) 0.0481(11) 0.0000(10) 0.0083(9)
O3 0.0349(6) 0.0345(6) 0.0300(6) 0.0146(5) 0.0111(5) 0.0098(5)
O4 0.0546(9) 0.0407(8) 0.0522(9) 0.0061(7) 0.0211(8) 0.0101(7)
O5 0.0306(6) 0.0404(7) 0.0406(7) 0.0192(5) 0.0103(5) 0.0100(6)
O6 0.0353(8) 0.0773(13) 0.0762(13) 0.0265(9) 0.0035(8) 0.0027(10)
O7 0.0384(6) 0.0381(7) 0.0407(7) 0.0207(6) 0.0167(5) 0.0193(6)
O8 0.0563(9) 0.0538(9) 0.0487(8) 0.0308(8) 0.0313(7) 0.0257(7)

loop_
_atom_type_symbol
_atom_type_description
_atom_type_scat_dispersion_real
_atom_type_scat_dispersion_imag
_atom_type_scat_source
C C 0.0033 0.0016 'International Tables Vol C Tables 4.2.6.8 and 6.1.1.4'
H H 0 0 'International Tables Vol C Tables 4.2.6.8 and 6.1.1.4'
O O 0.0106 0.006 'International Tables Vol C Tables 4.2.6.8 and 6.1.1.4'
Cl Cl 0.1484 0.1585 'International Tables Vol C Tables 4.2.6.8 and 6.1.1.4'

loop_
_geom_angle_atom_site_label_1
_geom_angle_atom_site_label_2
_geom_angle_atom_site_label_3
_geom_angle
_geom_angle_publ_flag
C1 C2 C3 111.84(14) ?
C1 C2 H2 105.7(14) ?
C1 C6 C5 114.24(14) ?
C1 C6 H6 107.0(13) ?
C2 C1 C6 107.87(14) ?
C2 C1 H1 109.8(13) ?
C2 C3 C4 112.11(15) ?
C2 C3 C7 114.09(15) ?
C2 C3 H3 109.3(15) ?
C3 C2 H2 114.2(14) ?
C3 C4 H4 106.9(14) ?
C3 C7 Cl1 110.86(15) ?
C3 C7 H7 120.7(15) ?
C4 C3 H3 117.5(15) ?
C4 C5 C6 111.59(14) yes
C4 C5 H5 108.2(15) ?
C4 C8 C7 89.45(16) yes
C4 C8 Cl2 117.74(14) ?
C4 C8 H8 115.2(17) ?
C5 C4 C3 121.16(15) yes
C5 C4 C8 120.03(17) ?
C5 C4 H4 111.6(14) ?
C5 C6 H6 107.4(13) ?
C6 C1 H1 109.6(13) ?
C6 C5 H5 110.1(15) ?
C7 C3 C4 87.73(15) ?
C7 C3 H3 114.9(15) ?
C7 C8 Cl2 121.08(16) ?
C7 C8 H8 107.2(16) ?
C8 C4 C3 87.36(14) yes
C8 C4 H4 106.8(15) ?
C8 C7 C3 87.74(15) ?
C8 C7 Cl1 113.82(15) ?
C8 C7 H7 118.4(15) ?
C9 C10 H10A 109.5 ?
C9 C10 H10B 109.5 ?
C9 C10 H10C 109.5 ?
C9 O1 C2 116.51(15) ?
C11 C12 H12A 109.5 ?
C11 C12 H12B 109.5 ?
C11 C12 H12C 109.5 ?
C11 O3 C1 116.81(14) ?
C13 C14 H14A 109.5 ?
C13 C14 H14B 109.5 ?
C13 C14 H14C 109.5 ?
C13 O5 C5 115.46(15) ?
C15 C16 H16A 109.5 ?
C15 C16 H16B 109.5 ?
C15 C16 H16C 109.5 ?
C15 O7 C6 115.49(14) ?
Cl1 C7 H7 105.0(15) ?
Cl2 C8 H8 105.7(17) ?
O1 C2 C1 107.03(14) yes
O1 C2 C3 111.15(15) ?
O1 C2 H2 106.5(13) ?
O1 C9 C10 111.2(2) ?
O2 C9 C10 125.4(2) ?
O2 C9 O1 123.35(19) ?
O3 C1 C2 108.45(14) yes
O3 C1 C6 111.42(13) ?
O3 C1 H1 109.6(13) ?
O3 C11 C12 110.73(18) ?
O4 C11 C12 125.4(2) ?
O4 C11 O3 123.87(18) ?
O5 C13 C14 111.6(2) ?
O5 C5 C4 109.55(15) ?
O5 C5 C6 109.17(15) yes
O5 C5 H5 108.1(15) ?
O6 C13 C14 125.2(2) yes
O6 C13 O5 123.1(2) yes
O7 C15 C16 111.57(17) ?
O7 C6 C1 111.41(14) ?
O7 C6 C5 107.94(13) yes
O7 C6 H6 108.6(13) ?
O8 C15 C16 125.86(19) ?
O8 C15 O7 122.57(18) ?
H10A C10 H10B 109.5 ?
H10A C10 H10C 109.5 ?
H10B C10 H10C 109.5 ?
H12A C12 H12B 109.5 ?
H12A C12 H12C 109.5 ?
H12B C12 H12C 109.5 ?
H14A C14 H14B 109.5 ?
H14A C14 H14C 109.5 ?
H14B C14 H14C 109.5 ?
H16A C16 H16B 109.5 ?
H16A C16 H16C 109.5 ?
H16B C16 H16C 109.5 ?

loop_
_geom_bond_atom_site_label_1
_geom_bond_atom_site_label_2
_geom_bond_distance
_geom_bond_publ_flag
C1 H1 0.95(2) ?
C2 C1 1.514(3) yes
C2 C3 1.520(3) yes
C2 H2 1.00(2) ?
C3 C4 1.567(3) yes
C3 C7 1.552(3) yes
C3 H3 0.99(3) ?
C4 C8 1.534(3) yes
C4 H4 0.96(2) ?
C5 C4 1.522(3) yes
C5 C6 1.526(2) yes
C5 H5 1.00(3) ?
C6 C1 1.525(2) yes
C6 H6 0.99(2) ?
C7 C8 1.538(3) yes
C7 H7 0.98(3) ?
C8 H8 0.89(3) ?
C9 C10 1.489(3) ?
C10 H10A 0.96 ?
C10 H10B 0.96 ?
C10 H10C 0.96 ?
C11 C12 1.497(3) ?
C12 H12A 0.96 ?
C12 H12B 0.96 ?
C12 H12C 0.96 ?
C13 C14 1.492(3) ?
C14 H14A 0.96 ?
C14 H14B 0.96 ?
C14 H14C 0.96 ?
C15 C16 1.485(3) yes
C16 H16A 0.96 ?
C16 H16B 0.96 ?
C16 H16C 0.96 ?
Cl1 C7 1.788(2) yes
Cl2 C8 1.769(2) yes
O1 C2 1.450(2) ?
O1 C9 1.344(2) ?
O2 C9 1.197(3) ?
O3 C1 1.447(2) yes
O3 C11 1.353(2) ?
O4 C11 1.199(3) yes
O5 C13 1.348(2) yes
O5 C5 1.453(2) ?
O6 C13 1.201(3) ?
O7 C15 1.354(2) yes
O7 C6 1.439(2) ?
O8 C15 1.202(2) ?

loop_
_geom_hbond_atom_site_label_D
_geom_hbond_atom_site_label_H
_geom_hbond_atom_site_label_A
_geom_hbond_site_symmetry_A
_geom_hbond_distance_DH
_geom_hbond_distance_HA
_geom_hbond_distance_DA
_geom_hbond_angle_DHA
_geom_hbond_publ_flag
C1 H1 O4 . 0.95(3) 2.35(2) 2.690(3) 100.5(17) ?
C1 H1 O8 . 0.95(3) 2.52(2) 3.031(3) 114.1(17) ?
C2 H2 O2 . 1.00(2) 2.29(3) 2.672(3) 100.9(18) ?
C2 H2 O8 2_666 1.00(2) 2.31(2) 3.279(2) 161(2) yes
C8 H8 O8 2_666 0.89(3) 2.50(3) 3.339(3) 158(2) yes

loop_
_geom_torsion_atom_site_label_1
_geom_torsion_atom_site_label_2
_geom_torsion_atom_site_label_3
_geom_torsion_atom_site_label_4
_geom_torsion
_geom_torsion_publ_flag
C1 C2 C3 C4 47.1(2) ?
C1 C2 C3 C7 144.89(17) yes
C1 O3 C11 C12 177.04(17) ?
C1 O3 C11 O4 -2.4(3) ?
C2 C3 C4 C5 -29.4(2) yes
C2 C3 C4 C8 94.47(17) yes
C2 C3 C7 C8 -92.65(17) ?
C2 C3 C7 Cl1 152.67(14) ?
C2 O1 C9 C10 173.39(18) ?
C2 O1 C9 O2 -8.5(3) ?
C3 C2 C1 C6 -64.25(18) ?
C3 C2 C1 O3 56.56(18) ?
C3 C4 C8 C7 20.85(14) yes
C3 C4 C8 Cl2 146.18(16) ?
C3 C7 C8 C4 -21.06(14) yes
C3 C7 C8 Cl2 -143.59(16) ?
C4 C3 C7 C8 20.60(14) ?
C4 C3 C7 Cl1 -94.08(15) ?
C4 C5 C6 C1 -43.8(2) ?
C4 C5 C6 O7 -168.35(14) yes
C5 C4 C8 C7 145.72(17) yes
C5 C4 C8 Cl2 -89.0(2) ?
C5 C6 C1 C2 63.27(18) ?
C5 C6 C1 O3 -55.66(19) ?
C5 O5 C13 C14 179.9(2) yes
C5 O5 C13 O6 2.2(3) ?
C6 C5 C4 C3 27.2(2) yes
C6 C5 C4 C8 -79.5(2) ?
C6 O7 C15 C16 -176.54(18) ?
C6 O7 C15 O8 3.1(3) ?
C7 C3 C4 C5 -144.56(17) yes
C7 C3 C4 C8 -20.67(15) ?
C9 O1 C2 C1 -138.95(17) ?
C9 O1 C2 C3 98.66(19) ?
C11 O3 C1 C2 149.13(15) ?
C11 O3 C1 C6 -92.29(18) ?
C13 O5 C5 C4 -86.5(2) ?
C13 O5 C5 C6 151.07(17) ?
C15 O7 C6 C1 73.77(18) ?
C15 O7 C6 C5 -160.03(15) ?
Cl1 C7 C8 C4 90.79(16) ?
Cl1 C7 C8 Cl2 -31.7(2) ?
O1 C2 C1 C6 173.79(13) ?
O1 C2 C1 O3 -65.40(16) ?
O1 C2 C3 C4 166.70(14) ?
O1 C2 C3 C7 -95.55(19) ?
O5 C5 C4 C3 -93.81(18) ?
O5 C5 C4 C8 159.49(15) ?
O5 C5 C6 C1 77.40(18) ?
O5 C5 C6 O7 -47.11(18) ?
O7 C6 C1 C2 -174.09(13) ?
O7 C6 C1 O3 66.98(17) ?
